data_2300618
loop_
_publ_author_name
'Solano, Eduardo'
'Frontera, Carlos'
'Puig, Teresa'
'Obradors, Xavier'
'Ricart, Susagna'
'Ros, Josep'

_publ_section_title
;
 Neutron and X-ray diffraction study of ferrite nanocrystals obtained by
 microwave-assisted growth. A structural comparison with the thermal
 synthetic route
;
_journal_coeditor_code kk5153
_journal_issue 1
_journal_name_full 'Journal of Applied Crystallography'
_journal_page_first 414
_journal_page_last 420
_journal_paper_doi 10.1107/S1600576713032895
_journal_volume 47
_journal_year 2014
_chemical_formula_moiety 'Fe2 Mn1 O4'
_chemical_formula_sum 'Fe2 Mn O4'
_chemical_formula_weight 230.630
_chemical_name_systematic ' Fe2MnO4'
_space_group_IT_number 227
_symmetry_cell_setting cubic
_symmetry_space_group_name_Hall '-F 4vw 2vw 3'
_symmetry_space_group_name_H-M 'F d -3 m :2'
_cell_angle_alpha 90.00000
_cell_angle_beta 90.00000
_cell_angle_gamma 90.00000
_cell_formula_units_Z 8
_cell_length_a 8.3711(4)
_cell_length_b 8.3711(4)
_cell_length_c 8.3711(4)
_cell_measurement_temperature 300
_cell_volume 586.61(5)
_computing_structure_refinement FULLPROF
_diffrn_ambient_temperature 300
_diffrn_radiation_monochromator none
_pd_instr_location ' ?'
_pd_meas_2theta_range_inc 0.020006
_pd_meas_2theta_range_max 80.00000
_pd_meas_2theta_range_min 10.06000
_pd_meas_number_of_points 3498
_pd_meas_scan_method step
_pd_proc_2theta_range_inc 0.020006
_pd_proc_2theta_range_max 80.0302
_pd_proc_2theta_range_min 10.0902
_pd_proc_ls_pref_orient_corr ' ?'
_pd_proc_ls_prof_R_factor 6.0630
_pd_proc_ls_prof_wR_expected 7.1393
_pd_proc_ls_prof_wR_factor 8.0017
_pd_proc_wavelength 1.540590
_pd_spec_mounting ' ?'
_refine_ls_number_parameters 22
_refine_ls_number_reflns 38
_refine_ls_number_restraints 0
_refine_ls_R_I_factor 2.4194
_cod_data_source_file kk5153sup3.cif
_cod_data_source_block MnFe2O4
_cod_depositor_comments
;
The following automatic conversions were performed:

'_symmetry_cell_setting' value 'Cubic' changed to 'cubic' according
to
/usr/data/users/saulius/crontab/automatic-downloads/rss-feeds/IUCr/lib/dictionaries/cif_core.dic
dictionary named 'cif_core.dic' version 2.4.2 from 2011-04-26.

Automatic conversion script
Id: cif_fix_values 4268 2015-11-12 08:31:59Z antanas 
;
_cod_original_cell_volume 586.60(4)
_cod_original_sg_symbol_H-M 'F d -3 m'
_cod_original_formula_sum 'Fe2 Mn1 O4'
_cod_database_code 2300618
_pd_proc_ls_prof_cr_factor 14.1292
_pd_proc_ls_prof_cwr_factor 14.3884
_pd_proc_ls_prof_cwr_expected 12.8376
_pd_proc_ls_prof_chi2 1.2562
_pd_proc_ls_prof_echi2 1.2569

loop_
_symmetry_equiv_pos_as_xyz
x,y,z
x,-y+1/4,-z+1/4
-x+1/4,y,-z+1/4
-x+1/4,-y+1/4,z
y,z,x
-y+1/4,-z+1/4,x
y,-z+1/4,-x+1/4
-y+1/4,z,-x+1/4
z,x,y
-z+1/4,x,-y+1/4
-z+1/4,-x+1/4,y
z,-x+1/4,-y+1/4
y,x,z
-y+1/4,x,-z+1/4
y,-x+1/4,-z+1/4
-y+1/4,-x+1/4,z
z,y,x
-z+1/4,-y+1/4,x
-z+1/4,y,-x+1/4
z,-y+1/4,-x+1/4
x,z,y
x,-z+1/4,-y+1/4
-x+1/4,-z+1/4,y
-x+1/4,z,-y+1/4
-x,-y,-z
-x,y+3/4,z+3/4
x+3/4,-y,z+3/4
x+3/4,y+3/4,-z
-y,-z,-x
y+3/4,z+3/4,-x
-y,z+3/4,x+3/4
y+3/4,-z,x+3/4
-z,-x,-y
z+3/4,-x,y+3/4
z+3/4,x+3/4,-y
-z,x+3/4,y+3/4
-y,-x,-z
y+3/4,-x,z+3/4
-y,x+3/4,z+3/4
y+3/4,x+3/4,-z
-z,-y,-x
z+3/4,y+3/4,-x
z+3/4,-y,x+3/4
-z,y+3/4,x+3/4
-x,-z,-y
-x,z+3/4,y+3/4
x+3/4,z+3/4,-y
x+3/4,-z,y+3/4
x+1/2,y+1/2,z
x+1/2,-y+3/4,-z+1/4
-x+3/4,y+1/2,-z+1/4
-x+3/4,-y+3/4,z
y+1/2,z+1/2,x
-y+3/4,-z+3/4,x
y+1/2,-z+3/4,-x+1/4
-y+3/4,z+1/2,-x+1/4
z+1/2,x+1/2,y
-z+3/4,x+1/2,-y+1/4
-z+3/4,-x+3/4,y
z+1/2,-x+3/4,-y+1/4
y+1/2,x+1/2,z
-y+3/4,x+1/2,-z+1/4
y+1/2,-x+3/4,-z+1/4
-y+3/4,-x+3/4,z
z+1/2,y+1/2,x
-z+3/4,-y+3/4,x
-z+3/4,y+1/2,-x+1/4
z+1/2,-y+3/4,-x+1/4
x+1/2,z+1/2,y
x+1/2,-z+3/4,-y+1/4
-x+3/4,-z+3/4,y
-x+3/4,z+1/2,-y+1/4
-x+1/2,-y+1/2,-z
-x+1/2,y+1/4,z+3/4
x+1/4,-y+1/2,z+3/4
x+1/4,y+1/4,-z
-y+1/2,-z+1/2,-x
y+1/4,z+1/4,-x
-y+1/2,z+1/4,x+3/4
y+1/4,-z+1/2,x+3/4
-z+1/2,-x+1/2,-y
z+1/4,-x+1/2,y+3/4
z+1/4,x+1/4,-y
-z+1/2,x+1/4,y+3/4
-y+1/2,-x+1/2,-z
y+1/4,-x+1/2,z+3/4
-y+1/2,x+1/4,z+3/4
y+1/4,x+1/4,-z
-z+1/2,-y+1/2,-x
z+1/4,y+1/4,-x
z+1/4,-y+1/2,x+3/4
-z+1/2,y+1/4,x+3/4
-x+1/2,-z+1/2,-y
-x+1/2,z+1/4,y+3/4
x+1/4,z+1/4,-y
x+1/4,-z+1/2,y+3/4
x+1/2,y,z+1/2
x+1/2,-y+1/4,-z+3/4
-x+3/4,y,-z+3/4
-x+3/4,-y+1/4,z+1/2
y+1/2,z,x+1/2
-y+3/4,-z+1/4,x+1/2
y+1/2,-z+1/4,-x+3/4
-y+3/4,z,-x+3/4
z+1/2,x,y+1/2
-z+3/4,x,-y+3/4
-z+3/4,-x+1/4,y+1/2
z+1/2,-x+1/4,-y+3/4
y+1/2,x,z+1/2
-y+3/4,x,-z+3/4
y+1/2,-x+1/4,-z+3/4
-y+3/4,-x+1/4,z+1/2
z+1/2,y,x+1/2
-z+3/4,-y+1/4,x+1/2
-z+3/4,y,-x+3/4
z+1/2,-y+1/4,-x+3/4
x+1/2,z,y+1/2
x+1/2,-z+1/4,-y+3/4
-x+3/4,-z+1/4,y+1/2
-x+3/4,z,-y+3/4
-x+1/2,-y,-z+1/2
-x+1/2,y+3/4,z+1/4
x+1/4,-y,z+1/4
x+1/4,y+3/4,-z+1/2
-y+1/2,-z,-x+1/2
y+1/4,z+3/4,-x+1/2
-y+1/2,z+3/4,x+1/4
y+1/4,-z,x+1/4
-z+1/2,-x,-y+1/2
z+1/4,-x,y+1/4
z+1/4,x+3/4,-y+1/2
-z+1/2,x+3/4,y+1/4
-y+1/2,-x,-z+1/2
y+1/4,-x,z+1/4
-y+1/2,x+3/4,z+1/4
y+1/4,x+3/4,-z+1/2
-z+1/2,-y,-x+1/2
z+1/4,y+3/4,-x+1/2
z+1/4,-y,x+1/4
-z+1/2,y+3/4,x+1/4
-x+1/2,-z,-y+1/2
-x+1/2,z+3/4,y+1/4
x+1/4,z+3/4,-y+1/2
x+1/4,-z,y+1/4
x,y+1/2,z+1/2
x,-y+3/4,-z+3/4
-x+1/4,y+1/2,-z+3/4
-x+1/4,-y+3/4,z+1/2
y,z+1/2,x+1/2
-y+1/4,-z+3/4,x+1/2
y,-z+3/4,-x+3/4
-y+1/4,z+1/2,-x+3/4
z,x+1/2,y+1/2
-z+1/4,x+1/2,-y+3/4
-z+1/4,-x+3/4,y+1/2
z,-x+3/4,-y+3/4
y,x+1/2,z+1/2
-y+1/4,x+1/2,-z+3/4
y,-x+3/4,-z+3/4
-y+1/4,-x+3/4,z+1/2
z,y+1/2,x+1/2
-z+1/4,-y+3/4,x+1/2
-z+1/4,y+1/2,-x+3/4
z,-y+3/4,-x+3/4
x,z+1/2,y+1/2
x,-z+3/4,-y+3/4
-x+1/4,-z+3/4,y+1/2
-x+1/4,z+1/2,-y+3/4
-x,-y+1/2,-z+1/2
-x,y+1/4,z+1/4
x+3/4,-y+1/2,z+1/4
x+3/4,y+1/4,-z+1/2
-y,-z+1/2,-x+1/2
y+3/4,z+1/4,-x+1/2
-y,z+1/4,x+1/4
y+3/4,-z+1/2,x+1/4
-z,-x+1/2,-y+1/2
z+3/4,-x+1/2,y+1/4
z+3/4,x+1/4,-y+1/2
-z,x+1/4,y+1/4
-y,-x+1/2,-z+1/2
y+3/4,-x+1/2,z+1/4
-y,x+1/4,z+1/4
y+3/4,x+1/4,-z+1/2
-z,-y+1/2,-x+1/2
z+3/4,y+1/4,-x+1/2
z+3/4,-y+1/2,x+1/4
-z,y+1/4,x+1/4
-x,-z+1/2,-y+1/2
-x,z+1/4,y+1/4
x+3/4,z+1/4,-y+1/2
x+3/4,-z+1/2,y+1/4

loop_
_atom_site_label
_atom_site_fract_x
_atom_site_fract_y
_atom_site_fract_z
_atom_site_U_iso_or_equiv
_atom_site_occupancy
_atom_site_adp_type
_atom_site_type_symbol
Fe1 0.12500 0.12500 0.12500 0.00887 0.66667 Uiso Fe
Mn1 0.12500 0.12500 0.12500 0.00887 0.33333 Uiso Mn
Fe2 0.50000 0.50000 0.50000 0.0243(10) 0.66667 Uiso Fe
Mn 0.50000 0.50000 0.50000 0.0243(10) 0.33333 Uiso Mn
O1 0.2505(3) 0.2505(3) 0.2505(3) 0.00887 0.99994 Uiso O

loop_
_atom_type_symbol
_atom_type_scat_Cromer_Mann_a1
_atom_type_scat_Cromer_Mann_b1
_atom_type_scat_Cromer_Mann_a2
_atom_type_scat_Cromer_Mann_b2
_atom_type_scat_Cromer_Mann_a3
_atom_type_scat_Cromer_Mann_b3
_atom_type_scat_Cromer_Mann_a4
_atom_type_scat_Cromer_Mann_b4
_atom_type_scat_Cromer_Mann_c
_atom_type_scat_dispersion_real
_atom_type_scat_dispersion_imag
_atom_type_scat_source
fe 11.76950 4.76110 7.35730 0.30720 3.52220 15.35350 2.30450 76.88050 1.03690 -1.17900 3.20400 International_Tables_for_Crystallography_Vol.C(1991)_Tables_6.1.1.4_and_6.1.1.5
mn 11.28190 5.34090 7.35730 0.34320 3.01930 17.86740 2.24410 83.75430 1.08960 -0.56800 2.80800 International_Tables_for_Crystallography_Vol.C(1991)_Tables_6.1.1.4_and_6.1.1.5
o 3.04850 13.27710 2.28680 5.70110 1.54630 0.32390 0.86700 32.90890 0.25080 0.04700 0.03200 International_Tables_for_Crystallography_Vol.C(1991)_Tables_6.1.1.4_and_6.1.1.5

loop_
_diffrn_radiation_type
_diffrn_radiation_wavelength
CuK\a~1~ 1.54056
CuK\a~2~ 1.54439

loop_
_geom_angle_atom_site_label_1
_geom_angle_atom_site_label_2
_geom_angle_atom_site_label_3
_geom_angle_site_symmetry_1
_geom_angle_site_symmetry_2
_geom_angle_site_symmetry_3
_geom_angle
_geom_angle_publ_flag
O1 Fe1 O1 1 1 2 109.5 1

loop_
_geom_bond_atom_site_label_1
_geom_bond_atom_site_label_2
_geom_bond_site_symmetry_1
_geom_bond_site_symmetry_2
_geom_bond_distance
_geom_bond_publ_flag
Fe1 O1 1 1 1.8196 1

_cod_database_fobs_code 2300618
